data_7060657
loop_
_publ_author_name
'Juneja, Navkiran'
'Unruh, Daniel K.'
'Groeneman, Ryan H.'
'Hutchins, Kristin M.'

_publ_section_title
;
 Positive thermal expansion facilitates the formation of argentophilic
 forces following an order--disorder phase transition
;
_journal_issue 20
_journal_name_full 'New Journal of Chemistry'
_journal_page_first 8898
_journal_page_last 8901
_journal_paper_doi 10.1039/D1NJ00312G
_journal_volume 45
_journal_year 2021
_chemical_formula_moiety 'C27 H21 Ag F3 N2 O3 S'
_chemical_formula_sum 'C27 H21 Ag F3 N2 O3 S'
_chemical_formula_weight 618.39
_space_group_crystal_system monoclinic
_space_group_IT_number 15
_space_group_name_Hall '-C 2yc'
_space_group_name_H-M_alt 'C 1 2/c 1'
_atom_sites_solution_hydrogens geom
_atom_sites_solution_primary dual
_audit_creation_date 2020-09-21
_audit_creation_method
;
Olex2 1.3-ac4
(compiled 2020.03.28 svn.rd84adfe8 for Rigaku Oxford Diffraction, GUI svn.r6032)
;
_audit_update_record
;
2021-01-19 deposited with the CCDC.	2021-05-03 downloaded from the CCDC.
;
_cell_angle_alpha 90
_cell_angle_beta 94.668(2)
_cell_angle_gamma 90
_cell_formula_units_Z 8
_cell_length_a 22.6955(4)
_cell_length_b 12.7839(3)
_cell_length_c 18.1157(3)
_cell_measurement_reflns_used 7007
_cell_measurement_temperature 270.07(11)
_cell_measurement_theta_max 63.2160
_cell_measurement_theta_min 3.9070
_cell_volume 5238.60(18)
_computing_cell_refinement 'CrysAlisPro 1.171.40.82a (Rigaku OD, 2020)'
_computing_data_collection 'CrysAlisPro 1.171.40.82a (Rigaku OD, 2020)'
_computing_data_reduction 'CrysAlisPro 1.171.40.82a (Rigaku OD, 2020)'
_computing_molecular_graphics 'Olex2 1.3-ac4 (Dolomanov et al., 2009)'
_computing_publication_material 'Olex2 1.3-ac4 (Dolomanov et al., 2009)'
_computing_structure_refinement 'XL  (Sheldrick, 2008)'
_computing_structure_solution 'SHELXT 2014/5 (Sheldrick, 2014)'
_diffrn_ambient_environment N~2~
_diffrn_ambient_temperature 270.07(11)
_diffrn_detector 'Hybrid Pixel Array Detector'
_diffrn_detector_area_resol_mean 10.0000
_diffrn_detector_type HyPix
_diffrn_measured_fraction_theta_full 0.999
_diffrn_measured_fraction_theta_max 0.982
_diffrn_measurement_details
;
List of Runs (angles in degrees, time in seconds):

  # Type    Start    End  Width  t~exp~   \w     \q     \k     \f   Frames
#--------------------------------------------------------------------------
  1  \w    -24.00  83.00   0.50    0.15    --    0.00  19.00  90.00  214
  2  \w     19.00 139.00   0.50    0.59    --   57.66  57.00  90.00  240
  3  \w    101.00 178.00   0.50    0.59    --  115.32  81.00  56.00  154
  4  \w     95.00 140.00   0.50    0.59    --   57.66 125.00 -30.00   90
  5  \w    103.00 178.00   0.50    0.59    --  115.32 111.00-120.00  150
  6  \w    103.00 178.00   0.50    0.59    --  115.32 111.00   0.00  150
  7  \w     72.00 178.00   0.50    0.59    --  115.32  50.00   0.00  212
  8  \w     63.00 146.00   0.50    0.59    --  115.32 178.00-120.00  166
  9  \w     12.00 140.00   0.50    0.59    --   57.66  77.00-180.00  256
 10  \w     32.00  59.00   0.50    0.59    --  115.32 -50.00 -30.00   54
 11  \w     33.00  76.00   0.50    0.59    --  115.32 -63.00 -30.00   86
 12  \w     32.00  59.00   0.50    0.59    --  115.32 -50.00   0.00   54
 13  \w     32.00  59.00   0.50    0.59    --  115.32 -50.00  60.00   54
 14  \w     33.00  76.00   0.50    0.59    --  115.32 -63.00 150.00   86
 15  \w    -21.00 106.00   0.50    0.59    --   57.66 -81.00 -66.00  254
 16  \w     23.00 163.00   0.50    0.59    --  115.32 -81.00 -66.00  280
 17  \w     33.00  76.00   0.50    0.59    --  115.32 -63.00-150.00   86
 18  \w     32.00  59.00   0.50    0.59    --  115.32 -50.00 -90.00   54
 19  \w     12.00 140.00   0.50    0.59    --   57.66  77.00 -60.00  256
 20  \w     12.00  96.00   0.50    0.59    --   57.66  77.00   0.00  168
 21  \w    -20.00  47.00   0.50    0.15    --    0.00 -81.00 -66.00  134
 22  \w    -24.00  25.00   0.50    0.59    --  -57.66  19.00  60.00   98
 23  \w    -24.00  25.00   0.50    0.59    --  -57.66  19.00 150.00   98
 24  \w    -24.00  25.00   0.50    0.59    --  -57.66  19.00  30.00   98
 25  \w    -48.00  43.00   0.50    0.15    --    0.00  81.00  56.00  182
 26  \w    -24.00  25.00   0.50    0.59    --  -57.66  19.00-120.00   98
 27  \w    -24.00  25.00   0.50    0.59    --  -57.66  19.00-180.00   98
 28  \w    -55.00 -22.00   0.50    0.59    -- -104.25  50.00 -90.00   66
 29  \w    -55.00 -22.00   0.50    0.59    -- -104.25  50.00-150.00   66
 30  \w    -82.00 -22.00   0.50    0.59    -- -104.25 111.00-180.00  120
 31  \w    -55.00 -22.00   0.50    0.59    -- -104.25  50.00   0.00   66
 32  \w    -55.00 -22.00   0.50    0.59    -- -104.25  50.00  30.00   66
 33  \w    -55.00 -22.00   0.50    0.59    -- -104.25  50.00  60.00   66
 34  \w   -105.00  25.00   0.50    0.59    --  -57.66  81.00  56.00  260
 35  \w    -46.00  83.00   0.50    0.15    --    0.00  77.00 150.00  258
 36  \w   -100.00 -41.00   0.50    0.15    --    0.00-178.00  90.00  118
 37  \w   -100.00 -41.00   0.50    0.15    --    0.00-178.00 120.00  118
 38  \w   -149.00 -80.00   0.50    0.59    --  -57.66 -81.00 -66.00  138
 39  \w   -177.00 -79.00   0.50    0.59    -- -104.25 -81.00 -66.00  196
 40  \w    -98.00 -39.00   0.50    0.15    --    0.00 178.00-120.00  118
;
_diffrn_measurement_device 'four-circle diffractometer'
_diffrn_measurement_device_type 'XtaLAB Synergy, Dualflex, HyPix'
_diffrn_measurement_method '\w scans'
_diffrn_orient_matrix_type 'CrysAlisPro convention (1999,Acta A55,543-557)'
_diffrn_orient_matrix_UB_11 -0.0334879000
_diffrn_orient_matrix_UB_12 0.1033723000
_diffrn_orient_matrix_UB_13 -0.0161619000
_diffrn_orient_matrix_UB_21 0.0100840000
_diffrn_orient_matrix_UB_22 -0.0104099000
_diffrn_orient_matrix_UB_23 -0.0827566000
_diffrn_orient_matrix_UB_31 -0.0584241000
_diffrn_orient_matrix_UB_32 -0.0610605000
_diffrn_orient_matrix_UB_33 -0.0131765000
_diffrn_radiation_monochromator mirror
_diffrn_radiation_probe x-ray
_diffrn_radiation_type 'Cu K\a'
_diffrn_radiation_wavelength 1.54184
_diffrn_reflns_av_R_equivalents 0.0345
_diffrn_reflns_av_unetI/netI 0.0242
_diffrn_reflns_Laue_measured_fraction_full 0.999
_diffrn_reflns_Laue_measured_fraction_max 0.982
_diffrn_reflns_limit_h_max 26
_diffrn_reflns_limit_h_min -28
_diffrn_reflns_limit_k_max 12
_diffrn_reflns_limit_k_min -15
_diffrn_reflns_limit_l_max 22
_diffrn_reflns_limit_l_min -21
_diffrn_reflns_number 25155
_diffrn_reflns_point_group_measured_fraction_full 0.999
_diffrn_reflns_point_group_measured_fraction_max 0.982
_diffrn_reflns_theta_full 67.684
_diffrn_reflns_theta_max 73.457
_diffrn_reflns_theta_min 3.908
_diffrn_source 'micro-focus sealed X-ray tube'
_diffrn_source_type 'PhotonJet (Cu) X-ray Source'
_exptl_absorpt_coefficient_mu 7.386
_exptl_absorpt_correction_T_max 1.00000
_exptl_absorpt_correction_T_min 0.71044
_exptl_absorpt_correction_type multi-scan
_exptl_absorpt_process_details
;
CrysAlisPro 1.171.40.82a (Rigaku Oxford Diffraction, 2020)
Empirical absorption correction using spherical harmonics,
implemented in SCALE3 ABSPACK scaling algorithm.
;
_exptl_crystal_colour 'clear colourless'
_exptl_crystal_colour_lustre clear
_exptl_crystal_colour_primary colourless
_exptl_crystal_density_diffrn 1.568
_exptl_crystal_description block
_exptl_crystal_F_000 2488
_exptl_crystal_size_max 0.171
_exptl_crystal_size_mid 0.14
_exptl_crystal_size_min 0.104
_refine_diff_density_max 0.440
_refine_diff_density_min -0.454
_refine_diff_density_rms 0.048
_refine_ls_extinction_method none
_refine_ls_goodness_of_fit_ref 1.060
_refine_ls_hydrogen_treatment constr
_refine_ls_matrix_type full
_refine_ls_number_parameters 412
_refine_ls_number_reflns 5170
_refine_ls_number_restraints 581
_refine_ls_restrained_S_all 1.095
_refine_ls_R_factor_all 0.0775
_refine_ls_R_factor_gt 0.0502
_refine_ls_shift/su_max 0.001
_refine_ls_shift/su_mean 0.000
_refine_ls_structure_factor_coef Fsqd
_refine_ls_weighting_details 'w=1/[\s^2^(Fo^2^)+(0.0734P)^2^+3.7245P] where P=(Fo^2^+2Fc^2^)/3'
_refine_ls_weighting_scheme calc
_refine_ls_wR_factor_gt 0.1432
_refine_ls_wR_factor_ref 0.1628
_reflns_Friedel_coverage 0.000
_reflns_number_gt 3090
_reflns_number_total 5170
_reflns_threshold_expression 'I > 2\s(I)'
_cod_data_source_file d1nj00312g2.cif
_cod_data_source_block hut20_77_5_270_00
_cod_depositor_comments 'Adding full bibliography for 7060642--7060658.cif.'
_cod_database_code 7060657
_shelx_shelxl_version_number 2018/3
_chemical_oxdiff_formula 'Ag O C N H F S'
_shelx_space_group_comment
;
The symmetry employed for this shelxl refinement is uniquely defined
by the following loop, which should always be used as a source of
symmetry information in preference to the above space-group names.
They are only intended as comments.
;
_shelx_estimated_absorpt_t_max 0.514
_shelx_estimated_absorpt_t_min 0.365
_reflns_odcompleteness_completeness 99.90
_reflns_odcompleteness_iscentric 1
_reflns_odcompleteness_theta 66.97
_olex2_refinement_description
;
1. Fixed Uiso
 At 1.2 times of:
  All C(H) groups
2. Restrained distances
 C6A-C7A = C6B-C7B
 1.30724 with sigma of 0.02
 C3-C6A = C3-C6B = C7A-C8 = C7B-C8
 1.50537 with sigma of 0.02
 S1-O1A = S1-O2A = S1-O3
 1.39971 with sigma of 0.02
 S1-O1B = S1-O2B
 1.50537 with sigma of 0.02
 C27A-F1A = C27A-F2A = C27A-F3A
 1.3599 with sigma of 0.02
 C27B-F1B = C27B-F2B = C27B-F3B
 1.3599 with sigma of 0.02
3. Uiso/Uaniso restraints and constraints
C6A \\sim C6B \\sim C7A \\sim C7B: within 2A with sigma of 0.01 and sigma for
terminal atoms of 0.02 within 2A
S1 \\sim O1A \\sim O2A \\sim O3 \\sim C27A \\sim F1A \\sim F2A \\sim F3A \\sim
C27B \\sim F1B \\sim F2B \\sim F3B \\sim O1B \\sim O2B: within 2A with sigma of
0.01 and sigma for terminal atoms of 0.02 within 2A
4. Rigid body (RIGU) restrains
 All non-hydrogen atoms
 with sigma for 1-2 distances of 0.004 and sigma for 1-3 distances of 0.004
5. Others
 Sof(C6B)=Sof(H6B)=Sof(C7B)=Sof(H7B)=1-FVAR(1)
 Sof(C6A)=Sof(H6A)=Sof(C7A)=Sof(H7A)=FVAR(1)
 1(DFIX)=1(DFIX)=FVAR(3)
 1(DFIX)=1(DFIX)=FVAR(5)
 Sof(F1B)=Sof(F2B)=Sof(F3B)=Sof(O1B)=Sof(O2B)=Sof(C27B)=1-FVAR(6)
 Sof(F1A)=Sof(F2A)=Sof(F3A)=Sof(O1A)=Sof(O2A)=Sof(C27A)=FVAR(6)
6.a Aromatic/amide H refined with riding coordinates:
 C1(H1), C2(H2), C4(H4), C5(H5), C6A(H6A), C6B(H6B), C7A(H7A), C7B(H7B),
 C9(H9), C10(H10), C11(H11), C12(H12), C13(H13), C14(H14), C15(H15), C17(H17),
 C18(H18), C19(H19), C20(H20), C22(H22), C23(H23), C24(H24), C25(H25)
;
_olex2_submission_special_instructions 'No special instructions were received'
_oxdiff_exptl_absorpt_empirical_details
;
Empirical correction (ABSPACK) includes:
- Absorption correction using spherical harmonics
- Frame scaling
;
_oxdiff_exptl_absorpt_empirical_full_max 2.050
_oxdiff_exptl_absorpt_empirical_full_min 0.744

loop_
_space_group_symop_operation_xyz
'x, y, z'
'-x, y, -z+1/2'
'x+1/2, y+1/2, z'
'-x+1/2, y+1/2, -z+1/2'
'-x, -y, -z'
'x, -y, z-1/2'
'-x+1/2, -y+1/2, -z'
'x+1/2, -y+1/2, z-1/2'

loop_
_atom_site_label
_atom_site_type_symbol
_atom_site_fract_x
_atom_site_fract_y
_atom_site_fract_z
_atom_site_U_iso_or_equiv
_atom_site_adp_type
_atom_site_occupancy
_atom_site_site_symmetry_order
_atom_site_calc_flag
_atom_site_refinement_flags_posn
_atom_site_refinement_flags_adp
_atom_site_refinement_flags_occupancy
_atom_site_disorder_assembly
_atom_site_disorder_group
Ag1 Ag 0.50507(2) 0.38286(4) 0.55102(2) 0.1217(2) Uani 1 1 d . . . . .
S1 S 0.41480(7) 0.28039(17) 0.40107(8) 0.1233(5) Uani 1 1 d D U . . .
F1A F 0.4406(7) 0.1190(8) 0.3133(8) 0.172(3) Uani 0.500(5) 1 d D U P A 1
F2A F 0.4181(5) 0.2402(8) 0.2551(5) 0.158(3) Uani 0.500(5) 1 d D U P A 1
F3A F 0.4974(5) 0.2695(8) 0.3113(5) 0.185(3) Uani 0.500(5) 1 d D U P A 1
O1A O 0.4126(6) 0.3787(9) 0.3839(7) 0.151(3) Uani 0.500(5) 1 d D U P A 1
O2A O 0.3580(5) 0.2232(11) 0.3883(6) 0.168(3) Uani 0.500(5) 1 d D U P A 1
F1B F 0.4666(6) 0.1511(11) 0.3245(7) 0.171(3) Uani 0.500(5) 1 d D U P A 2
F2B F 0.3744(6) 0.2348(8) 0.2744(5) 0.168(3) Uani 0.500(5) 1 d D U P A 2
F3B F 0.3664(5) 0.1241(7) 0.3645(5) 0.186(3) Uani 0.500(5) 1 d D U P A 2
O1B O 0.4519(5) 0.3714(8) 0.3743(7) 0.140(3) Uani 0.500(5) 1 d D U P A 2
O2B O 0.3592(4) 0.3230(9) 0.4191(5) 0.144(3) Uani 0.500(5) 1 d D U P A 2
O3 O 0.44786(16) 0.2300(4) 0.46096(19) 0.1298(12) Uani 1 1 d D U . . .
N1 N 0.4319(2) 0.4145(3) 0.6145(2) 0.0982(10) Uani 1 1 d . . . . .
N2 N 0.58513(19) 0.3617(4) 0.5000(3) 0.1015(11) Uani 1 1 d . . . . .
C1 C 0.3810(3) 0.3640(4) 0.6034(3) 0.1068(15) Uani 1 1 d . . . . .
H1 H 0.377771 0.313381 0.566386 0.128 Uiso 1 1 calc R U . . .
C2 C 0.3331(3) 0.3813(4) 0.6424(3) 0.1104(16) Uani 1 1 d . . . . .
H2 H 0.298996 0.342230 0.630991 0.132 Uiso 1 1 calc R U . . .
C3 C 0.3333(3) 0.4521(4) 0.6963(3) 0.1059(14) Uani 1 1 d D . . . .
C4 C 0.3852(3) 0.5051(4) 0.7092(3) 0.1190(16) Uani 1 1 d . . . . .
H4 H 0.388385 0.555361 0.746389 0.143 Uiso 1 1 calc R U . B 1
C5 C 0.4340(3) 0.4865(4) 0.6683(3) 0.1129(15) Uani 1 1 d . . . . .
H5 H 0.468405 0.525030 0.678719 0.136 Uiso 1 1 calc R U . . .
C6A C 0.2769(3) 0.4662(5) 0.7362(3) 0.0949(17) Uani 0.809(9) 1 d D U P C 1
H6A H 0.243046 0.429224 0.719780 0.114 Uiso 0.809(9) 1 calc R U P C 1
C6B C 0.3095(11) 0.506(2) 0.7591(13) 0.097(3) Uani 0.191(9) 1 d D U P C 2
H6B H 0.333188 0.546318 0.792604 0.116 Uiso 0.191(9) 1 calc R U P C 2
C7A C 0.2752(3) 0.5296(5) 0.7933(4) 0.0977(18) Uani 0.809(9) 1 d D U P C 1
H7A H 0.308876 0.566941 0.809664 0.117 Uiso 0.809(9) 1 calc R U P C 1
C7B C 0.2531(11) 0.495(2) 0.7644(15) 0.099(3) Uani 0.191(9) 1 d D U P C 2
H7B H 0.230901 0.457962 0.727720 0.118 Uiso 0.191(9) 1 calc R U P C 2
C8 C 0.2211(2) 0.5424(4) 0.8316(3) 0.1104(16) Uani 1 1 d D . . . .
C9 C 0.1643(3) 0.5065(5) 0.8075(4) 0.1253(17) Uani 1 1 d . . . . .
H9 H 0.157838 0.471365 0.762601 0.150 Uiso 1 1 calc R U . . .
C10 C 0.1180(3) 0.5238(5) 0.8510(4) 0.1304(19) Uani 1 1 d . . . . .
H10 H 0.080315 0.499522 0.836032 0.156 Uiso 1 1 calc R U . . .
C11 C 0.1281(3) 0.5764(5) 0.9159(4) 0.1248(18) Uani 1 1 d . . . . .
H11 H 0.096710 0.588259 0.944708 0.150 Uiso 1 1 calc R U . . .
C12 C 0.1819(3) 0.6119(5) 0.9396(4) 0.134(2) Uani 1 1 d . . . . .
H12 H 0.187725 0.646944 0.984599 0.160 Uiso 1 1 calc R U . . .
C13 C 0.2286(3) 0.5960(5) 0.8967(4) 0.1298(19) Uani 1 1 d . . . . .
H13 H 0.265782 0.622225 0.912458 0.156 Uiso 1 1 calc R U . . .
C14 C 0.5924(2) 0.2862(5) 0.4499(3) 0.1126(15) Uani 1 1 d . . . . .
H14 H 0.560470 0.242671 0.436548 0.135 Uiso 1 1 calc R U . . .
C15 C 0.6436(2) 0.2694(5) 0.4174(3) 0.1123(15) Uani 1 1 d . . . . .
H15 H 0.645417 0.216393 0.382470 0.135 Uiso 1 1 calc R U . . .
C16 C 0.6920(2) 0.3293(4) 0.4355(3) 0.0979(13) Uani 1 1 d . . . . .
C17 C 0.6865(2) 0.4044(4) 0.4876(4) 0.1082(15) Uani 1 1 d . . . . .
H17 H 0.718671 0.446494 0.502573 0.130 Uiso 1 1 calc R U . . .
C18 C 0.6330(3) 0.4188(4) 0.5185(3) 0.1145(16) Uani 1 1 d . . . . .
H18 H 0.630606 0.470888 0.553983 0.137 Uiso 1 1 calc R U . . .
C19 C 0.7484(2) 0.3095(4) 0.4016(3) 0.1031(13) Uani 1 1 d . . . . .
H19 H 0.748835 0.254613 0.367949 0.124 Uiso 1 1 calc R U . . .
C20 C 0.7966(2) 0.3610(4) 0.4146(3) 0.1013(14) Uani 1 1 d . . . . .
H20 H 0.794897 0.417021 0.447073 0.122 Uiso 1 1 calc R U . . .
C21 C 0.8532(2) 0.3436(4) 0.3852(3) 0.0910(12) Uani 1 1 d . . . . .
C22 C 0.8638(2) 0.2724(4) 0.3309(3) 0.1081(15) Uani 1 1 d . . . . .
H22 H 0.832652 0.233550 0.308527 0.130 Uiso 1 1 calc R U . . .
C23 C 0.9202(2) 0.2579(5) 0.3093(3) 0.1145(16) Uani 1 1 d . . . . .
H23 H 0.926839 0.209109 0.272843 0.137 Uiso 1 1 calc R U . . .
C24 C 0.9660(2) 0.3147(4) 0.3413(3) 0.1078(14) Uani 1 1 d . . . . .
H24 H 1.004170 0.303430 0.327929 0.129 Uiso 1 1 calc R U . . .
C25 C 0.9557(3) 0.3883(5) 0.3930(4) 0.1222(18) Uani 1 1 d . . . . .
H25 H 0.986938 0.428318 0.413797 0.147 Uiso 1 1 calc R U . . .
C26 C 0.9001(3) 0.4044(5) 0.4149(4) 0.1200(17) Uani 1 1 d . . . . .
C27A C 0.4464(7) 0.2219(10) 0.3155(8) 0.132(3) Uani 0.500(5) 1 d D U P A 1
C27B C 0.4072(6) 0.1933(12) 0.3351(7) 0.143(3) Uani 0.500(5) 1 d D U P A 2

loop_
_atom_site_aniso_label
_atom_site_aniso_U_11
_atom_site_aniso_U_22
_atom_site_aniso_U_33
_atom_site_aniso_U_23
_atom_site_aniso_U_13
_atom_site_aniso_U_12
Ag1 0.1061(3) 0.1470(4) 0.1172(4) 0.0207(2) 0.0414(2) 0.0110(2)
S1 0.1134(10) 0.1612(15) 0.0957(9) 0.0180(9) 0.0107(7) 0.0274(10)
F1A 0.234(8) 0.114(5) 0.163(6) -0.037(4) -0.006(6) 0.003(5)
F2A 0.212(7) 0.158(5) 0.102(4) -0.022(4) -0.009(5) 0.025(6)
F3A 0.208(7) 0.216(8) 0.136(5) -0.030(5) 0.052(5) -0.051(6)
O1A 0.178(9) 0.128(6) 0.142(7) -0.020(5) -0.025(7) 0.049(6)
O2A 0.161(6) 0.180(7) 0.160(7) 0.003(6) 0.009(5) 0.020(6)
F1B 0.215(7) 0.164(7) 0.138(6) -0.010(6) 0.046(6) 0.019(6)
F2B 0.248(8) 0.145(5) 0.103(5) -0.009(4) -0.037(6) -0.025(7)
F3B 0.240(8) 0.152(6) 0.159(6) 0.025(5) -0.024(6) -0.083(6)
O1B 0.132(7) 0.125(6) 0.161(7) 0.042(5) -0.004(6) -0.030(6)
O2B 0.118(5) 0.159(7) 0.154(6) -0.006(5) 0.007(5) 0.046(5)
O3 0.110(2) 0.181(3) 0.097(2) 0.031(2) 0.0009(18) 0.007(2)
N1 0.114(3) 0.087(2) 0.098(3) 0.007(2) 0.032(2) 0.009(2)
N2 0.088(2) 0.113(3) 0.105(3) 0.025(2) 0.019(2) 0.008(2)
C1 0.112(3) 0.106(4) 0.106(4) -0.012(3) 0.036(3) -0.001(3)
C2 0.112(4) 0.118(4) 0.106(4) -0.002(3) 0.037(3) 0.004(3)
C3 0.134(4) 0.088(3) 0.100(3) 0.014(2) 0.034(3) 0.023(3)
C4 0.164(4) 0.091(3) 0.107(4) -0.015(3) 0.039(3) 0.015(3)
C5 0.132(4) 0.092(3) 0.116(4) 0.007(3) 0.017(3) -0.005(3)
C6A 0.104(4) 0.085(4) 0.098(4) 0.004(3) 0.020(3) 0.003(3)
C6B 0.100(6) 0.091(7) 0.103(6) 0.000(5) 0.024(5) 0.004(6)
C7A 0.096(4) 0.094(4) 0.105(4) 0.006(3) 0.018(3) 0.005(3)
C7B 0.098(6) 0.090(7) 0.109(6) 0.007(6) 0.019(5) 0.000(6)
C8 0.095(3) 0.112(4) 0.130(4) 0.043(3) 0.047(3) 0.035(3)
C9 0.117(4) 0.129(4) 0.136(4) 0.016(3) 0.045(3) 0.025(3)
C10 0.105(4) 0.130(5) 0.163(5) 0.011(4) 0.053(4) 0.011(3)
C11 0.118(4) 0.122(4) 0.141(5) 0.035(3) 0.053(4) 0.033(4)
C12 0.129(4) 0.142(5) 0.133(5) 0.015(4) 0.028(4) 0.038(4)
C13 0.122(4) 0.135(5) 0.136(5) 0.021(4) 0.028(4) 0.020(4)
C14 0.090(3) 0.151(5) 0.098(3) 0.005(3) 0.011(2) -0.011(3)
C15 0.095(3) 0.146(4) 0.096(3) -0.004(3) 0.011(2) -0.005(3)
C16 0.094(3) 0.097(3) 0.104(3) 0.020(3) 0.017(2) 0.007(2)
C17 0.086(3) 0.092(3) 0.147(5) 0.004(3) 0.011(3) -0.006(2)
C18 0.113(4) 0.090(3) 0.143(5) 0.001(3) 0.022(3) 0.007(3)
C19 0.104(3) 0.107(4) 0.099(3) 0.006(3) 0.015(3) 0.005(3)
C20 0.100(3) 0.094(3) 0.112(4) 0.010(3) 0.024(3) 0.009(3)
C21 0.092(3) 0.090(3) 0.094(3) 0.010(2) 0.025(2) 0.015(2)
C22 0.100(3) 0.124(4) 0.104(3) -0.012(3) 0.027(3) -0.010(3)
C23 0.113(3) 0.122(4) 0.114(4) -0.017(3) 0.043(3) -0.002(3)
C24 0.097(3) 0.110(4) 0.121(4) 0.010(3) 0.034(3) 0.012(3)
C25 0.099(3) 0.135(5) 0.134(5) -0.021(3) 0.022(3) -0.008(3)
C26 0.101(3) 0.128(4) 0.134(4) -0.022(3) 0.028(3) -0.003(3)
C27A 0.166(6) 0.128(5) 0.102(4) -0.001(5) 0.009(5) 0.009(5)
C27B 0.179(6) 0.138(5) 0.110(5) 0.006(4) 0.005(5) -0.001(5)

loop_
_atom_type_symbol
_atom_type_description
_atom_type_scat_dispersion_real
_atom_type_scat_dispersion_imag
_atom_type_scat_source
C C 0.0181 0.0091 'International Tables Vol C Tables 4.2.6.8 and 6.1.1.4'
H H 0.0000 0.0000 'International Tables Vol C Tables 4.2.6.8 and 6.1.1.4'
Ag Ag 0.1306 4.2820 'International Tables Vol C Tables 4.2.6.8 and 6.1.1.4'
F F 0.0727 0.0534 'International Tables Vol C Tables 4.2.6.8 and 6.1.1.4'
N N 0.0311 0.0180 'International Tables Vol C Tables 4.2.6.8 and 6.1.1.4'
O O 0.0492 0.0322 'International Tables Vol C Tables 4.2.6.8 and 6.1.1.4'
S S 0.3331 0.5567 'International Tables Vol C Tables 4.2.6.8 and 6.1.1.4'

loop_
_geom_angle_atom_site_label_1
_geom_angle_atom_site_label_2
_geom_angle_atom_site_label_3
_geom_angle
_geom_angle_site_symmetry_1
_geom_angle_site_symmetry_3
_geom_angle_publ_flag
N1 Ag1 O3 95.89(15) . . ?
N2 Ag1 O3 91.72(16) . . ?
N2 Ag1 N1 172.01(18) . . ?
O1A S1 O2A 115.2(8) . . ?
O1A S1 O3 129.1(6) . . ?
O1A S1 C27A 101.2(7) . . ?
O2A S1 C27A 93.4(7) . . ?
O1B S1 C27B 108.2(7) . . ?
O2B S1 O1B 107.4(7) . . ?
O2B S1 C27B 112.5(6) . . ?
O3 S1 O2A 107.1(5) . . ?
O3 S1 O1B 108.3(5) . . ?
O3 S1 O2B 114.6(4) . . ?
O3 S1 C27A 103.4(5) . . ?
O3 S1 C27B 105.5(5) . . ?
S1 O3 Ag1 108.7(2) . . ?
C1 N1 Ag1 122.1(3) . . ?
C1 N1 C5 115.1(5) . . ?
C5 N1 Ag1 122.7(4) . . ?
C14 N2 Ag1 122.8(4) . . ?
C18 N2 Ag1 122.1(4) . . ?
C18 N2 C14 115.0(5) . . ?
N1 C1 H1 117.8 . . ?
N1 C1 C2 124.4(5) . . ?
C2 C1 H1 117.8 . . ?
C1 C2 H2 118.8 . . ?
C3 C2 C1 122.4(6) . . ?
C3 C2 H2 118.8 . . ?
C2 C3 C4 114.5(5) . . ?
C2 C3 C6A 118.2(6) . . ?
C2 C3 C6B 155.2(12) . . ?
C4 C3 C6A 127.2(5) . . ?
C4 C3 C6B 90.0(11) . . ?
C3 C4 H4 118.8 . . ?
C3 C4 C5 122.3(5) . . ?
C5 C4 H4 118.8 . . ?
N1 C5 C4 121.3(6) . . ?
N1 C5 H5 119.4 . . ?
C4 C5 H5 119.4 . . ?
C3 C6A H6A 119.2 . . ?
C7A C6A C3 121.5(6) . . ?
C7A C6A H6A 119.2 . . ?
C3 C6B H6B 122.3 . . ?
C7B C6B C3 115(2) . . ?
C7B C6B H6B 122.3 . . ?
C6A C7A H7A 119.4 . . ?
C6A C7A C8 121.3(7) . . ?
C8 C7A H7A 119.4 . . ?
C6B C7B H7B 119.0 . . ?
C6B C7B C8 122(2) . . ?
C8 C7B H7B 119.0 . . ?
C9 C8 C7A 126.8(6) . . ?
C9 C8 C7B 95.9(11) . . ?
C13 C8 C7A 114.5(6) . . ?
C13 C8 C7B 145.4(12) . . ?
C13 C8 C9 118.7(5) . . ?
C8 C9 H9 120.3 . . ?
C10 C9 C8 119.5(6) . . ?
C10 C9 H9 120.3 . . ?
C9 C10 H10 120.3 . . ?
C11 C10 C9 119.4(7) . . ?
C11 C10 H10 120.3 . . ?
C10 C11 H11 119.0 . . ?
C12 C11 C10 122.1(6) . . ?
C12 C11 H11 119.0 . . ?
C11 C12 H12 120.3 . . ?
C11 C12 C13 119.4(7) . . ?
C13 C12 H12 120.3 . . ?
C8 C13 C12 120.9(7) . . ?
C8 C13 H13 119.5 . . ?
C12 C13 H13 119.5 . . ?
N2 C14 H14 117.9 . . ?
N2 C14 C15 124.1(5) . . ?
C15 C14 H14 117.9 . . ?
C14 C15 H15 119.7 . . ?
C16 C15 C14 120.6(6) . . ?
C16 C15 H15 119.7 . . ?
C15 C16 C17 116.6(5) . . ?
C15 C16 C19 120.8(5) . . ?
C17 C16 C19 122.6(5) . . ?
C16 C17 H17 119.8 . . ?
C16 C17 C18 120.4(5) . . ?
C18 C17 H17 119.8 . . ?
N2 C18 C17 123.2(6) . . ?
N2 C18 H18 118.4 . . ?
C17 C18 H18 118.4 . . ?
C16 C19 H19 117.0 . . ?
C20 C19 C16 126.0(5) . . ?
C20 C19 H19 117.0 . . ?
C19 C20 H20 115.7 . . ?
C19 C20 C21 128.6(5) . . ?
C21 C20 H20 115.7 . . ?
C22 C21 C20 125.2(5) . . ?
C22 C21 C26 118.2(5) . . ?
C26 C21 C20 116.6(5) . . ?
C21 C22 H22 119.6 . . ?
C21 C22 C23 120.8(5) . . ?
C23 C22 H22 119.6 . . ?
C22 C23 H23 119.9 . . ?
C24 C23 C22 120.1(5) . . ?
C24 C23 H23 119.9 . . ?
C23 C24 H24 120.2 . . ?
C23 C24 C25 119.6(5) . . ?
C25 C24 H24 120.2 . . ?
C24 C25 H25 119.4 . . ?
C24 C25 C26 121.2(6) . . ?
C26 C25 H25 119.4 . . ?
C25 C26 C21 119.9(5) . . ?
F1A C27A S1 111.8(12) . . ?
F2A C27A S1 116.0(11) . . ?
F2A C27A F1A 96.8(12) . . ?
F2A C27A F3A 104.8(13) . . ?
F3A C27A S1 104.8(9) . . ?
F3A C27A F1A 123.0(16) . . ?
F1B C27B S1 107.5(10) . . ?
F2B C27B S1 109.8(10) . . ?
F2B C27B F1B 118.3(12) . . ?
F2B C27B F3B 102.3(11) . . ?
F3B C27B S1 100.6(9) . . ?
F3B C27B F1B 116.9(13) . . ?

loop_
_geom_bond_atom_site_label_1
_geom_bond_atom_site_label_2
_geom_bond_distance
_geom_bond_site_symmetry_2
_geom_bond_publ_flag
Ag1 O3 2.796(4) . ?
Ag1 N1 2.134(4) . ?
Ag1 N2 2.122(4) . ?
S1 O1A 1.294(12) . ?
S1 O2A 1.483(12) . ?
S1 O1B 1.538(9) . ?
S1 O2B 1.436(8) . ?
S1 O3 1.422(4) . ?
S1 C27A 1.912(15) . ?
S1 C27B 1.632(16) . ?
F1A C27A 1.322(14) . ?
F2A C27A 1.245(13) . ?
F3A C27A 1.316(14) . ?
F1B C27B 1.480(15) . ?
F2B C27B 1.382(13) . ?
F3B C27B 1.416(14) . ?
N1 C1 1.325(7) . ?
N1 C5 1.338(6) . ?
N2 C14 1.344(7) . ?
N2 C18 1.329(7) . ?
C1 H1 0.9300 . ?
C1 C2 1.363(7) . ?
C2 H2 0.9300 . ?
C2 C3 1.331(7) . ?
C3 C4 1.362(8) . ?
C3 C6A 1.532(8) . ?
C3 C6B 1.472(18) . ?
C4 H4 0.9300 . ?
C4 C5 1.401(8) . ?
C5 H5 0.9300 . ?
C6A H6A 0.9300 . ?
C6A C7A 1.316(9) . ?
C6B H6B 0.9300 . ?
C6B C7B 1.30(2) . ?
C7A H7A 0.9300 . ?
C7A C8 1.466(7) . ?
C7B H7B 0.9300 . ?
C7B C8 1.588(19) . ?
C8 C9 1.405(8) . ?
C8 C13 1.363(8) . ?
C9 H9 0.9300 . ?
C9 C10 1.381(7) . ?
C10 H10 0.9300 . ?
C10 C11 1.357(9) . ?
C11 H11 0.9300 . ?
C11 C12 1.341(9) . ?
C12 H12 0.9300 . ?
C12 C13 1.379(9) . ?
C13 H13 0.9300 . ?
C14 H14 0.9300 . ?
C14 C15 1.361(7) . ?
C15 H15 0.9300 . ?
C15 C16 1.357(7) . ?
C16 C17 1.360(7) . ?
C16 C19 1.486(7) . ?
C17 H17 0.9300 . ?
C17 C18 1.390(8) . ?
C18 H18 0.9300 . ?
C19 H19 0.9300 . ?
C19 C20 1.281(7) . ?
C20 H20 0.9300 . ?
C20 C21 1.447(7) . ?
C21 C22 1.376(7) . ?
C21 C26 1.390(7) . ?
C22 H22 0.9300 . ?
C22 C23 1.381(7) . ?
C23 H23 0.9300 . ?
C23 C24 1.358(7) . ?
C24 H24 0.9300 . ?
C24 C25 1.361(8) . ?
C25 H25 0.9300 . ?
C25 C26 1.368(8) . ?

loop_
_geom_torsion_atom_site_label_1
_geom_torsion_atom_site_label_2
_geom_torsion_atom_site_label_3
_geom_torsion_atom_site_label_4
_geom_torsion
_geom_torsion_site_symmetry_1
_geom_torsion_site_symmetry_2
_geom_torsion_site_symmetry_3
_geom_torsion_site_symmetry_4
_geom_torsion_publ_flag
Ag1 N1 C1 C2 180.0(4) . . . . ?
Ag1 N1 C5 C4 -179.7(4) . . . . ?
Ag1 N2 C14 C15 -178.6(4) . . . . ?
Ag1 N2 C18 C17 178.0(4) . . . . ?
O1A S1 O3 Ag1 4.9(9) . . . . ?
O2A S1 O3 Ag1 -140.4(5) . . . . ?
O1B S1 O3 Ag1 40.3(6) . . . . ?
O1B S1 C27B F1B 64.6(11) . . . . ?
O1B S1 C27B F2B -65.3(12) . . . . ?
O1B S1 C27B F3B -172.6(8) . . . . ?
O2B S1 O3 Ag1 -79.5(6) . . . . ?
O2B S1 C27B F1B -176.8(9) . . . . ?
O2B S1 C27B F2B 53.2(12) . . . . ?
O2B S1 C27B F3B -54.1(10) . . . . ?
O3 S1 C27B F1B -51.1(11) . . . . ?
O3 S1 C27B F2B 178.9(9) . . . . ?
O3 S1 C27B F3B 71.6(8) . . . . ?
N1 C1 C2 C3 0.1(9) . . . . ?
N2 C14 C15 C16 1.1(9) . . . . ?
C1 N1 C5 C4 0.4(7) . . . . ?
C1 C2 C3 C4 -0.2(8) . . . . ?
C1 C2 C3 C6A 179.3(5) . . . . ?
C1 C2 C3 C6B -171(3) . . . . ?
C2 C3 C4 C5 0.4(8) . . . . ?
C2 C3 C6A C7A 175.3(6) . . . . ?
C2 C3 C6B C7B -19(5) . . . . ?
C3 C4 C5 N1 -0.5(9) . . . . ?
C3 C6A C7A C8 -179.6(5) . . . . ?
C3 C6B C7B C8 176.0(18) . . . . ?
C4 C3 C6A C7A -5.2(9) . . . . ?
C4 C3 C6B C7B 169(3) . . . . ?
C5 N1 C1 C2 -0.1(8) . . . . ?
C6A C3 C4 C5 -179.1(5) . . . . ?
C6A C7A C8 C9 -11.4(9) . . . . ?
C6A C7A C8 C13 169.3(6) . . . . ?
C6B C3 C4 C5 176.6(12) . . . . ?
C6B C7B C8 C9 180(3) . . . . ?
C6B C7B C8 C13 -3(4) . . . . ?
C7A C8 C9 C10 179.0(5) . . . . ?
C7A C8 C13 C12 -178.5(5) . . . . ?
C7B C8 C9 C10 176.7(12) . . . . ?
C7B C8 C13 C12 -175(2) . . . . ?
C8 C9 C10 C11 0.9(9) . . . . ?
C9 C8 C13 C12 2.2(9) . . . . ?
C9 C10 C11 C12 -0.5(10) . . . . ?
C10 C11 C12 C13 0.9(10) . . . . ?
C11 C12 C13 C8 -1.7(10) . . . . ?
C13 C8 C9 C10 -1.8(8) . . . . ?
C14 N2 C18 C17 1.7(8) . . . . ?
C14 C15 C16 C17 0.8(8) . . . . ?
C14 C15 C16 C19 178.4(5) . . . . ?
C15 C16 C17 C18 -1.3(8) . . . . ?
C15 C16 C19 C20 179.9(5) . . . . ?
C16 C17 C18 N2 0.1(9) . . . . ?
C16 C19 C20 C21 177.9(5) . . . . ?
C17 C16 C19 C20 -2.6(8) . . . . ?
C18 N2 C14 C15 -2.3(8) . . . . ?
C19 C16 C17 C18 -178.9(5) . . . . ?
C19 C20 C21 C22 7.0(9) . . . . ?
C19 C20 C21 C26 -173.1(6) . . . . ?
C20 C21 C22 C23 -176.7(5) . . . . ?
C20 C21 C26 C25 176.3(6) . . . . ?
C21 C22 C23 C24 -0.5(9) . . . . ?
C22 C21 C26 C25 -3.8(9) . . . . ?
C22 C23 C24 C25 -2.1(9) . . . . ?
C23 C24 C25 C26 1.7(10) . . . . ?
C24 C25 C26 C21 1.3(10) . . . . ?
C26 C21 C22 C23 3.4(8) . . . . ?
C27A S1 O3 Ag1 121.8(5) . . . . ?
C27B S1 O3 Ag1 156.1(5) . . . . ?
